data_9006149
loop_
_publ_author_name
'Salviulo, G.'
'Princivalle, F.'
'Demarchi, G.'
'Fabro, C.'

_publ_section_title
;
 Effects of Ca-Mg substitution in C2/c pyroxene structure on
 natural clinopyroxenes from spinel peridotite nodules (Pico Cabugi, Brazil)
 Sample: PC133
;
_journal_name_full 'Physics and Chemistry of Minerals'
_journal_page_first 213
_journal_page_last 219
_journal_volume 19
_journal_year 1992
_chemical_compound_source 'sample from Pico Cabugi, Brazil'
_chemical_formula_sum 'Al0.109 Ca0.737 Cr0.04 Fe0.116 Mg1.052 Mn0.003 Na0.022 O6 Si1.934 Ti0.001'
_chemical_name_mineral Diopside
_space_group_IT_number 15
_symmetry_space_group_name_Hall '-C 2yc'
_symmetry_space_group_name_H-M 'C 1 2/c 1'
_cell_angle_alpha 90
_cell_angle_beta 106.56
_cell_angle_gamma 90
_cell_length_a 9.724
_cell_length_b 8.898
_cell_length_c 5.256
_cell_formula_units_Z 4
_cell_volume 435.908
_database_code_amcsd 0007731
_exptl_crystal_density_diffrn 3.316
_cod_original_formula_sum 'Ca.737 Na.022 Mg1.052 Fe.116 Mn.003 Al.109 Ti.001 Cr.04 Si1.934 O6'
_cod_database_code 9006149

loop_
_space_group_symop_operation_xyz
x,y,z
1/2+x,1/2+y,z
x,-y,1/2+z
1/2+x,1/2-y,1/2+z
-x,y,1/2-z
1/2-x,1/2+y,1/2-z
-x,-y,-z
1/2-x,1/2-y,-z

loop_
_atom_site_label
_atom_site_fract_x
_atom_site_fract_y
_atom_site_fract_z
_atom_site_occupancy
_atom_site_U_iso_or_equiv
CaM2 0.00000 0.29480 0.25000 0.73700 0.01203
NaM2 0.00000 0.29480 0.25000 0.02200 0.01203
MgM2 0.00000 0.29480 0.25000 0.16200 0.01203
FeM2 0.00000 0.29480 0.25000 0.07600 0.01203
MnM2 0.00000 0.29480 0.25000 0.00300 0.01203
FeM2* 0.00000 0.20380 0.25000 0.01400 0.01381
MgM1 0.00000 0.90700 0.25000 0.89000 0.00405
FeM1 0.00000 0.90700 0.25000 0.02600 0.00405
AlM1 0.00000 0.90700 0.25000 0.04300 0.00405
TiM1 0.00000 0.90700 0.25000 0.00100 0.00405
CrM1 0.00000 0.90700 0.25000 0.04000 0.00405
SiT 0.28900 0.09260 0.23510 0.96700 0.00659
AlT 0.28900 0.09260 0.23510 0.03300 0.00659
O1 0.11630 0.08750 0.14230 1.00000 0.00773
O2 0.36480 0.24970 0.32910 1.00000 0.01254
O3 0.35160 0.01950 -0.00080 1.00000 0.01039

loop_
_cod_related_entry_id
_cod_related_entry_database
_cod_related_entry_code
1 AMCSD 0007731
